data_4087020
loop_
_publ_author_name
'Hua, Yupeng'
'Guo, Zhiqiang'
'Han, Hongfei'
'Wei, Xuehong'

_publ_section_title
;
 N,N,O-Tridentate Mixed Lithium--Magnesium and Lithium--Aluminum
 Complexes: Synthesis, Characterization, and Catalytic Activities
;
_journal_issue 4
_journal_name_full Organometallics
_journal_page_first 877
_journal_paper_doi 10.1021/acs.organomet.6b00921
_journal_volume 36
_journal_year 2017
_chemical_formula_moiety 'C18 H40 Al Li N2 O'
_chemical_formula_sum 'C18 H40 Al Li N2 O'
_chemical_formula_weight 334.44
_space_group_crystal_system monoclinic
_space_group_IT_number 14
_space_group_name_Hall '-P 2yn'
_space_group_name_H-M_alt 'P 1 21/n 1'
_symmetry_space_group_name_Hall '-P 2yn'
_symmetry_space_group_name_H-M 'P 1 21/n 1'
_atom_sites_solution_hydrogens geom
_audit_creation_method SHELXL-2014/7
_cell_angle_alpha 90
_cell_angle_beta 103.864(8)
_cell_angle_gamma 90
_cell_formula_units_Z 4
_cell_length_a 10.726(3)
_cell_length_b 10.944(3)
_cell_length_c 19.524(5)
_cell_measurement_reflns_used 4024
_cell_measurement_temperature 200(2)
_cell_measurement_theta_max 27.18
_cell_measurement_theta_min 2.84
_cell_volume 2225.1(10)
_computing_structure_refinement 'SHELXL-2014/7 (Sheldrick, 2014)'
_diffrn_ambient_temperature 200(2)
_diffrn_measured_fraction_theta_full 0.995
_diffrn_measured_fraction_theta_max 0.995
_diffrn_measurement_device_type 'CCD area detector'
_diffrn_radiation_type MoK\a
_diffrn_radiation_wavelength 0.71073
_diffrn_reflns_av_R_equivalents 0.0805
_diffrn_reflns_av_unetI/netI 0.0781
_diffrn_reflns_Laue_measured_fraction_full 0.995
_diffrn_reflns_Laue_measured_fraction_max 0.995
_diffrn_reflns_limit_h_max 12
_diffrn_reflns_limit_h_min -12
_diffrn_reflns_limit_k_max 13
_diffrn_reflns_limit_k_min -10
_diffrn_reflns_limit_l_max 23
_diffrn_reflns_limit_l_min -23
_diffrn_reflns_number 16195
_diffrn_reflns_point_group_measured_fraction_full 0.995
_diffrn_reflns_point_group_measured_fraction_max 0.995
_diffrn_reflns_theta_full 25.047
_diffrn_reflns_theta_max 25.047
_diffrn_reflns_theta_min 2.843
_exptl_absorpt_coefficient_mu 0.096
_exptl_absorpt_correction_T_max 0.9672
_exptl_absorpt_correction_T_min 0.9626
_exptl_absorpt_correction_type multi-scan
_exptl_absorpt_process_details sadabs
_exptl_crystal_colour colourless
_exptl_crystal_density_diffrn 0.998
_exptl_crystal_description block
_exptl_crystal_F_000 744
_exptl_crystal_size_max 0.400
_exptl_crystal_size_mid 0.380
_exptl_crystal_size_min 0.350
_refine_diff_density_max 0.515
_refine_diff_density_min -0.251
_refine_diff_density_rms 0.066
_refine_ls_extinction_method none
_refine_ls_goodness_of_fit_ref 1.044
_refine_ls_hydrogen_treatment mixed
_refine_ls_matrix_type full
_refine_ls_number_parameters 215
_refine_ls_number_reflns 3912
_refine_ls_number_restraints 0
_refine_ls_restrained_S_all 1.044
_refine_ls_R_factor_all 0.1172
_refine_ls_R_factor_gt 0.0720
_refine_ls_shift/su_max 0.005
_refine_ls_shift/su_mean 0.000
_refine_ls_structure_factor_coef Fsqd
_refine_ls_weighting_details 'w=1/[\s^2^(Fo^2^)+(0.1048P)^2^+0.7438P] where P=(Fo^2^+2Fc^2^)/3'
_refine_ls_weighting_scheme calc
_refine_ls_wR_factor_gt 0.1785
_refine_ls_wR_factor_ref 0.2054
_reflns_Friedel_coverage 0.000
_reflns_number_gt 2510
_reflns_number_total 3912
_reflns_threshold_expression 'I > 2\s(I)'
_cod_data_source_file om6b00921_si_002.cif
_cod_data_source_block complex_4
_cod_depositor_comments 'Adding full bibliography for 4087017--4087021.cif.'
_cod_database_code 4087020
_shelx_shelxl_version_number 2014/7
_shelx_space_group_comment
;
The symmetry employed for this shelxl refinement is uniquely defined
by the following loop, which should always be used as a source of
symmetry information in preference to the above space-group names.
They are only intended as comments.
;
_shelx_estimated_absorpt_t_min 0.963
_shelx_estimated_absorpt_t_max 0.967

loop_
_space_group_symop_operation_xyz
'x, y, z'
'-x+1/2, y+1/2, -z+1/2'
'-x, -y, -z'
'x-1/2, -y-1/2, z-1/2'

loop_
_atom_site_label
_atom_site_type_symbol
_atom_site_fract_x
_atom_site_fract_y
_atom_site_fract_z
_atom_site_U_iso_or_equiv
_atom_site_adp_type
_atom_site_occupancy
_atom_site_site_symmetry_order
_atom_site_calc_flag
_atom_site_refinement_flags_posn
_atom_site_refinement_flags_adp
Al1 Al 0.87093(9) 0.45356(9) 0.29580(5) 0.0295(3) Uani 1 1 d . .
O1 O 0.71109(19) 0.42465(19) 0.30659(11) 0.0288(5) Uani 1 1 d . .
N1 N 0.4447(2) 0.3853(3) 0.28291(15) 0.0372(7) Uani 1 1 d . .
N2 N 0.4942(3) 0.4549(3) 0.14630(16) 0.0444(8) Uani 1 1 d . .
C1 C 0.6601(3) 0.4296(3) 0.36778(17) 0.0299(7) Uani 1 1 d . .
C2 C 0.6834(3) 0.3056(3) 0.40526(17) 0.0344(8) Uani 1 1 d . .
H5A H 0.7758 0.2851 0.4139 0.041 Uiso 1 1 calc R U
H5B H 0.6347 0.2421 0.3738 0.041 Uiso 1 1 calc R U
C3 C 0.6438(4) 0.3025(3) 0.47576(19) 0.0460(9) Uani 1 1 d . .
H4A H 0.5496 0.3128 0.4671 0.055 Uiso 1 1 calc R U
H4B H 0.6667 0.2223 0.4987 0.055 Uiso 1 1 calc R U
C4 C 0.7105(4) 0.4031(4) 0.52415(19) 0.0512(10) Uani 1 1 d . .
H3A H 0.8041 0.3871 0.5372 0.061 Uiso 1 1 calc R U
H3B H 0.6793 0.4028 0.5680 0.061 Uiso 1 1 calc R U
C5 C 0.6859(4) 0.5280(3) 0.48937(18) 0.0430(9) Uani 1 1 d . .
H2A H 0.7353 0.5907 0.5212 0.052 Uiso 1 1 calc R U
H2B H 0.5936 0.5482 0.4812 0.052 Uiso 1 1 calc R U
C6 C 0.7255(3) 0.5297(3) 0.41887(17) 0.0346(8) Uani 1 1 d . .
H1A H 0.7038 0.6104 0.3963 0.042 Uiso 1 1 calc R U
H1B H 0.8198 0.5192 0.4281 0.042 Uiso 1 1 calc R U
C7 C 0.5168(3) 0.4633(3) 0.34164(17) 0.0342(8) Uani 1 1 d . .
H7A H 0.4755 0.4570 0.3817 0.041 Uiso 1 1 calc R U
H7B H 0.5103 0.5495 0.3258 0.041 Uiso 1 1 calc R U
C8 C 0.3723(4) 0.2891(4) 0.3096(2) 0.0553(11) Uani 1 1 d . .
H8A H 0.3282 0.2373 0.2703 0.083 Uiso 1 1 calc R U
H8B H 0.3090 0.3270 0.3317 0.083 Uiso 1 1 calc R U
H8C H 0.4317 0.2393 0.3445 0.083 Uiso 1 1 calc R U
C9 C 0.3535(3) 0.4598(4) 0.2306(2) 0.0515(10) Uani 1 1 d . .
H9A H 0.3081 0.5166 0.2558 0.062 Uiso 1 1 calc R U
H9B H 0.2886 0.4054 0.2011 0.062 Uiso 1 1 calc R U
C10 C 0.4186(4) 0.5326(4) 0.1834(2) 0.0515(10) Uani 1 1 d . .
H10A H 0.3527 0.5772 0.1482 0.062 Uiso 1 1 calc R U
H10B H 0.4762 0.5938 0.2123 0.062 Uiso 1 1 calc R U
C11 C 0.4102(4) 0.3787(4) 0.0928(2) 0.0700(13) Uani 1 1 d . .
H11A H 0.3493 0.4308 0.0601 0.105 Uiso 1 1 calc R U
H11B H 0.3630 0.3215 0.1159 0.105 Uiso 1 1 calc R U
H11C H 0.4623 0.3328 0.0667 0.105 Uiso 1 1 calc R U
C12 C 0.5714(5) 0.5353(4) 0.1122(2) 0.0675(13) Uani 1 1 d . .
H12A H 0.5143 0.5884 0.0781 0.101 Uiso 1 1 calc R U
H12B H 0.6230 0.4855 0.0876 0.101 Uiso 1 1 calc R U
H12C H 0.6283 0.5856 0.1480 0.101 Uiso 1 1 calc R U
C13 C 0.8725(3) 0.3723(3) 0.20441(18) 0.0420(9) Uani 1 1 d . .
H13A H 0.8886 0.2838 0.2129 0.050 Uiso 1 1 calc R U
H13B H 0.7868 0.3815 0.1718 0.050 Uiso 1 1 calc R U
C14 C 0.9726(5) 0.4236(5) 0.1699(2) 0.0746(15) Uani 1 1 d . .
H14A H 1.0566 0.4191 0.2046 0.090 Uiso 1 1 calc R U
H14B H 0.9531 0.5112 0.1603 0.090 Uiso 1 1 calc R U
C15 C 0.9885(5) 0.3650(5) 0.1013(2) 0.0711(14) Uani 1 1 d . .
H15A H 1.0661 0.3990 0.0893 0.085 Uiso 1 1 calc R U
H15B H 1.0017 0.2760 0.1088 0.085 Uiso 1 1 calc R U
C16 C 0.8758(6) 0.3855(6) 0.0410(3) 0.0958(19) Uani 1 1 d . .
H16A H 0.8605 0.4735 0.0342 0.144 Uiso 1 1 calc R U
H16B H 0.7998 0.3467 0.0511 0.144 Uiso 1 1 calc R U
H16C H 0.8929 0.3500 -0.0019 0.144 Uiso 1 1 calc R U
C17 C 0.8927(3) 0.6344(3) 0.28853(19) 0.0388(8) Uani 1 1 d . .
H17A H 0.9752 0.6516 0.2772 0.047 Uiso 1 1 calc R U
H17B H 0.8909 0.6729 0.3336 0.047 Uiso 1 1 calc R U
H17C H 0.8228 0.6672 0.2512 0.067(13) Uiso 1 1 calc R .
C18 C 1.0123(3) 0.3868(4) 0.3720(2) 0.0517(10) Uani 1 1 d . .
H18A H 1.0092 0.2973 0.3707 0.077 Uiso 1 1 calc R U
H18B H 1.0021 0.4155 0.4178 0.077 Uiso 1 1 calc R U
H18C H 1.0950 0.4147 0.3648 0.077 Uiso 1 1 calc R U
Li1 Li 0.5948(5) 0.3473(5) 0.2320(3) 0.0376(13) Uani 1 1 d . .

loop_
_atom_site_aniso_label
_atom_site_aniso_U_11
_atom_site_aniso_U_22
_atom_site_aniso_U_33
_atom_site_aniso_U_23
_atom_site_aniso_U_13
_atom_site_aniso_U_12
Al1 0.0278(5) 0.0248(5) 0.0382(6) -0.0016(4) 0.0124(4) -0.0023(4)
O1 0.0291(11) 0.0314(12) 0.0294(12) -0.0019(9) 0.0141(10) -0.0025(9)
N1 0.0296(14) 0.0340(16) 0.0487(18) -0.0041(14) 0.0106(13) -0.0006(12)
N2 0.0491(18) 0.0380(17) 0.0419(17) 0.0020(14) 0.0029(15) 0.0010(15)
C1 0.0305(16) 0.0285(18) 0.0323(17) 0.0013(13) 0.0109(14) 0.0021(14)
C2 0.0372(18) 0.0285(18) 0.0410(19) 0.0008(15) 0.0160(15) 0.0031(15)
C3 0.056(2) 0.041(2) 0.047(2) 0.0118(18) 0.0242(19) 0.0059(18)
C4 0.064(3) 0.057(3) 0.036(2) 0.0071(19) 0.0209(19) 0.011(2)
C5 0.046(2) 0.047(2) 0.036(2) -0.0091(17) 0.0111(17) 0.0041(17)
C6 0.0398(18) 0.0305(19) 0.0347(18) -0.0032(15) 0.0110(15) 0.0016(15)
C7 0.0350(18) 0.0291(18) 0.0411(19) -0.0028(15) 0.0141(15) 0.0049(15)
C8 0.044(2) 0.056(3) 0.071(3) -0.003(2) 0.025(2) -0.015(2)
C9 0.0309(18) 0.057(3) 0.062(3) -0.008(2) 0.0021(18) 0.0110(18)
C10 0.053(2) 0.043(2) 0.053(2) 0.0032(19) 0.003(2) 0.0149(19)
C11 0.079(3) 0.061(3) 0.056(3) -0.006(2) -0.011(2) 0.000(2)
C12 0.080(3) 0.057(3) 0.067(3) 0.021(2) 0.021(3) 0.005(2)
C13 0.0417(19) 0.041(2) 0.048(2) -0.0052(17) 0.0198(17) -0.0009(17)
C14 0.068(3) 0.094(4) 0.078(3) -0.035(3) 0.048(3) -0.026(3)
C15 0.074(3) 0.082(3) 0.073(3) -0.015(3) 0.049(3) -0.001(3)
C16 0.120(5) 0.112(5) 0.064(3) 0.008(3) 0.039(3) 0.040(4)
C17 0.042(2) 0.0297(18) 0.049(2) 0.0003(16) 0.0189(18) -0.0031(16)
C18 0.040(2) 0.042(2) 0.067(3) -0.001(2) 0.002(2) 0.0070(18)
Li1 0.037(3) 0.028(3) 0.046(3) -0.003(3) 0.007(3) 0.003(2)

loop_
_atom_type_symbol
_atom_type_description
_atom_type_scat_dispersion_real
_atom_type_scat_dispersion_imag
_atom_type_scat_source
C C 0.0033 0.0016 'International Tables Vol C Tables 4.2.6.8 and 6.1.1.4'
H H 0.0000 0.0000 'International Tables Vol C Tables 4.2.6.8 and 6.1.1.4'
Al Al 0.0645 0.0514 'International Tables Vol C Tables 4.2.6.8 and 6.1.1.4'
Li Li -0.0003 0.0001 'International Tables Vol C Tables 4.2.6.8 and 6.1.1.4'
N N 0.0061 0.0033 'International Tables Vol C Tables 4.2.6.8 and 6.1.1.4'
O O 0.0106 0.0060 'International Tables Vol C Tables 4.2.6.8 and 6.1.1.4'

loop_
_geom_angle_atom_site_label_1
_geom_angle_atom_site_label_2
_geom_angle_atom_site_label_3
_geom_angle
_geom_angle_site_symmetry_1
_geom_angle_site_symmetry_3
O1 Al1 C18 115.03(14) . .
O1 Al1 C13 103.75(13) . .
C18 Al1 C13 109.63(16) . .
O1 Al1 C17 108.17(13) . .
C18 Al1 C17 109.57(16) . .
C13 Al1 C17 110.54(15) . .
C1 O1 Al1 130.96(19) . .
C1 O1 Li1 110.4(2) . .
Al1 O1 Li1 117.5(2) . .
C8 N1 C9 108.7(3) . .
C8 N1 C7 110.9(3) . .
C9 N1 C7 110.5(3) . .
C8 N1 Li1 123.2(3) . .
C9 N1 Li1 103.6(3) . .
C7 N1 Li1 99.2(2) . .
C11 N2 C12 109.5(3) . .
C11 N2 C10 111.2(3) . .
C12 N2 C10 108.2(3) . .
C11 N2 Li1 110.9(3) . .
C12 N2 Li1 117.0(3) . .
C10 N2 Li1 99.6(3) . .
O1 C1 C6 111.3(2) . .
O1 C1 C2 108.3(2) . .
C6 C1 C2 109.0(3) . .
O1 C1 C7 106.4(3) . .
C6 C1 C7 108.0(3) . .
C2 C1 C7 113.9(3) . .
C1 C2 C3 113.5(3) . .
C1 C2 H5A 108.9 . .
C3 C2 H5A 108.9 . .
C1 C2 H5B 108.9 . .
C3 C2 H5B 108.9 . .
H5A C2 H5B 107.7 . .
C4 C3 C2 110.7(3) . .
C4 C3 H4A 109.5 . .
C2 C3 H4A 109.5 . .
C4 C3 H4B 109.5 . .
C2 C3 H4B 109.5 . .
H4A C3 H4B 108.1 . .
C3 C4 C5 111.7(3) . .
C3 C4 H3A 109.3 . .
C5 C4 H3A 109.3 . .
C3 C4 H3B 109.3 . .
C5 C4 H3B 109.3 . .
H3A C4 H3B 107.9 . .
C4 C5 C6 110.8(3) . .
C4 C5 H2A 109.5 . .
C6 C5 H2A 109.5 . .
C4 C5 H2B 109.5 . .
C6 C5 H2B 109.5 . .
H2A C5 H2B 108.1 . .
C1 C6 C5 113.1(3) . .
C1 C6 H1A 109.0 . .
C5 C6 H1A 109.0 . .
C1 C6 H1B 109.0 . .
C5 C6 H1B 109.0 . .
H1A C6 H1B 107.8 . .
N1 C7 C1 114.2(3) . .
N1 C7 H7A 108.7 . .
C1 C7 H7A 108.7 . .
N1 C7 H7B 108.7 . .
C1 C7 H7B 108.7 . .
H7A C7 H7B 107.6 . .
N1 C8 H8A 109.5 . .
N1 C8 H8B 109.5 . .
H8A C8 H8B 109.5 . .
N1 C8 H8C 109.5 . .
H8A C8 H8C 109.5 . .
H8B C8 H8C 109.5 . .
N1 C9 C10 112.7(3) . .
N1 C9 H9A 109.0 . .
C10 C9 H9A 109.0 . .
N1 C9 H9B 109.0 . .
C10 C9 H9B 109.0 . .
H9A C9 H9B 107.8 . .
N2 C10 C9 112.6(3) . .
N2 C10 H10A 109.1 . .
C9 C10 H10A 109.1 . .
N2 C10 H10B 109.1 . .
C9 C10 H10B 109.1 . .
H10A C10 H10B 107.8 . .
N2 C11 H11A 109.5 . .
N2 C11 H11B 109.5 . .
H11A C11 H11B 109.5 . .
N2 C11 H11C 109.5 . .
H11A C11 H11C 109.5 . .
H11B C11 H11C 109.5 . .
N2 C12 H12A 109.5 . .
N2 C12 H12B 109.5 . .
H12A C12 H12B 109.5 . .
N2 C12 H12C 109.5 . .
H12A C12 H12C 109.5 . .
H12B C12 H12C 109.5 . .
C14 C13 Al1 113.2(3) . .
C14 C13 H13A 108.9 . .
Al1 C13 H13A 108.9 . .
C14 C13 H13B 108.9 . .
Al1 C13 H13B 108.9 . .
H13A C13 H13B 107.8 . .
C13 C14 C15 118.4(4) . .
C13 C14 H14A 107.7 . .
C15 C14 H14A 107.7 . .
C13 C14 H14B 107.7 . .
C15 C14 H14B 107.7 . .
H14A C14 H14B 107.1 . .
C16 C15 C14 112.9(4) . .
C16 C15 H15A 109.0 . .
C14 C15 H15A 109.0 . .
C16 C15 H15B 109.0 . .
C14 C15 H15B 109.0 . .
H15A C15 H15B 107.8 . .
C15 C16 H16A 109.5 . .
C15 C16 H16B 109.5 . .
H16A C16 H16B 109.5 . .
C15 C16 H16C 109.5 . .
H16A C16 H16C 109.5 . .
H16B C16 H16C 109.5 . .
Al1 C17 Li1 174.1(2) . 2_655
Al1 C17 H17A 109.5 . .
Li1 C17 H17A 71.5 2_655 .
Al1 C17 H17B 109.5 . .
Li1 C17 H17B 75.2 2_655 .
H17A C17 H17B 109.5 . .
Al1 C17 H17C 109.5 . .
Li1 C17 H17C 65.1 2_655 .
H17A C17 H17C 109.5 . .
H17B C17 H17C 109.5 . .
Al1 C18 H18A 109.5 . .
Al1 C18 H18B 109.5 . .
H18A C18 H18B 109.5 . .
Al1 C18 H18C 109.5 . .
H18A C18 H18C 109.5 . .
H18B C18 H18C 109.5 . .
O1 Li1 N2 118.7(3) . .
O1 Li1 N1 89.2(2) . .
N2 Li1 N1 87.8(2) . .
O1 Li1 C17 121.3(3) . 2_645
N2 Li1 C17 116.8(3) . 2_645
N1 Li1 C17 110.5(3) . 2_645

loop_
_geom_bond_atom_site_label_1
_geom_bond_atom_site_label_2
_geom_bond_distance
_geom_bond_site_symmetry_2
Al1 O1 1.805(2) .
Al1 C18 1.991(4) .
Al1 C13 1.997(4) .
Al1 C17 2.002(3) .
O1 C1 1.429(4) .
O1 Li1 1.876(6) .
N1 C8 1.474(4) .
N1 C9 1.479(4) .
N1 C7 1.489(4) .
N1 Li1 2.126(6) .
N2 C11 1.465(5) .
N2 C12 1.473(5) .
N2 C10 1.479(5) .
N2 Li1 2.119(6) .
C1 C6 1.533(4) .
C1 C2 1.534(4) .
C1 C7 1.543(4) .
C2 C3 1.535(4) .
C2 H5A 0.9900 .
C2 H5B 0.9900 .
C3 C4 1.514(5) .
C3 H4A 0.9900 .
C3 H4B 0.9900 .
C4 C5 1.521(5) .
C4 H3A 0.9900 .
C4 H3B 0.9900 .
C5 C6 1.535(4) .
C5 H2A 0.9900 .
C5 H2B 0.9900 .
C6 H1A 0.9900 .
C6 H1B 0.9900 .
C7 H7A 0.9900 .
C7 H7B 0.9900 .
C8 H8A 0.9800 .
C8 H8B 0.9800 .
C8 H8C 0.9800 .
C9 C10 1.509(5) .
C9 H9A 0.9900 .
C9 H9B 0.9900 .
C10 H10A 0.9900 .
C10 H10B 0.9900 .
C11 H11A 0.9800 .
C11 H11B 0.9800 .
C11 H11C 0.9800 .
C12 H12A 0.9800 .
C12 H12B 0.9800 .
C12 H12C 0.9800 .
C13 C14 1.507(5) .
C13 H13A 0.9900 .
C13 H13B 0.9900 .
C14 C15 1.529(6) .
C14 H14A 0.9900 .
C14 H14B 0.9900 .
C15 C16 1.488(7) .
C15 H15A 0.9900 .
C15 H15B 0.9900 .
C16 H16A 0.9800 .
C16 H16B 0.9800 .
C16 H16C 0.9800 .
C17 Li1 2.373(6) 2_655
C17 H17A 0.9800 .
C17 H17B 0.9800 .
C17 H17C 0.9800 .
C18 H18A 0.9800 .
C18 H18B 0.9800 .
C18 H18C 0.9800 .
Li1 C17 2.373(6) 2_645

loop_
_geom_torsion_atom_site_label_1
_geom_torsion_atom_site_label_2
_geom_torsion_atom_site_label_3
_geom_torsion_atom_site_label_4
_geom_torsion
_geom_torsion_site_symmetry_4
C18 Al1 O1 C1 41.5(3) .
C13 Al1 O1 C1 161.3(2) .
C17 Al1 O1 C1 -81.3(3) .
C18 Al1 O1 Li1 -125.3(2) .
C13 Al1 O1 Li1 -5.5(3) .
C17 Al1 O1 Li1 111.9(2) .
Al1 O1 C1 C6 33.4(4) .
Li1 O1 C1 C6 -159.1(3) .
Al1 O1 C1 C2 -86.4(3) .
Li1 O1 C1 C2 81.2(3) .
Al1 O1 C1 C7 150.9(2) .
Li1 O1 C1 C7 -41.6(3) .
O1 C1 C2 C3 174.8(3) .
C6 C1 C2 C3 53.5(4) .
C7 C1 C2 C3 -67.1(4) .
C1 C2 C3 C4 -55.3(4) .
C2 C3 C4 C5 55.3(4) .
C3 C4 C5 C6 -55.5(4) .
O1 C1 C6 C5 -172.8(3) .
C2 C1 C6 C5 -53.5(4) .
C7 C1 C6 C5 70.7(3) .
C4 C5 C6 C1 55.4(4) .
C8 N1 C7 C1 99.0(3) .
C9 N1 C7 C1 -140.3(3) .
Li1 N1 C7 C1 -32.0(3) .
O1 C1 C7 N1 51.1(3) .
C6 C1 C7 N1 170.7(3) .
C2 C1 C7 N1 -68.1(4) .
C8 N1 C9 C10 -161.4(3) .
C7 N1 C9 C10 76.7(4) .
Li1 N1 C9 C10 -28.8(4) .
C11 N2 C10 C9 69.6(4) .
C12 N2 C10 C9 -170.1(3) .
Li1 N2 C10 C9 -47.3(4) .
N1 C9 C10 N2 56.0(4) .
Al1 C13 C14 C15 177.0(4) .
C13 C14 C15 C16 67.8(6) .
C1 O1 Li1 N2 107.5(3) .
Al1 O1 Li1 N2 -83.1(3) .
C1 O1 Li1 N1 20.5(3) .
Al1 O1 Li1 N1 -170.15(15) .
C1 O1 Li1 C17 -93.3(3) 2_645
Al1 O1 Li1 C17 76.1(4) 2_645
